data_1542709
loop_
_publ_author_name
'Kumar, Gangam Srikanth'
'Kapur, Manmohan'

_publ_section_title
;
 Ruthenium-Catalyzed, Site-Selective C-H Allylation of Indoles with Allyl
 Alcohols as Coupling Partners.
;
_journal_issue 5
_journal_name_full 'Organic letters'
_journal_page_first 1112
_journal_paper_doi 10.1021/acs.orglett.6b00217
_journal_volume 18
_journal_year 2016
_chemical_formula_sum 'C22 H17 N3 O2'
_chemical_formula_weight 355.38
_space_group_crystal_system triclinic
_space_group_IT_number 2
_space_group_name_Hall '-P 1'
_space_group_name_H-M_alt 'P -1'
_symmetry_space_group_name_Hall '-P 1'
_symmetry_space_group_name_H-M 'P -1'
_atom_sites_solution_hydrogens geom
_audit_creation_method SHELXL-2014/6
_cell_angle_alpha 82.341(2)
_cell_angle_beta 88.727(2)
_cell_angle_gamma 87.157(2)
_cell_formula_units_Z 2
_cell_length_a 3.85080(10)
_cell_length_b 12.3597(4)
_cell_length_c 18.3893(6)
_cell_measurement_reflns_used 2051
_cell_measurement_temperature 296(2)
_cell_measurement_theta_max 27.1
_cell_measurement_theta_min 5.0
_cell_volume 866.25(5)
_computing_structure_refinement 'SHELXL-2014/6 (Sheldrick, 2014)'
_diffrn_ambient_temperature 296(2)
_diffrn_measured_fraction_theta_full 0.998
_diffrn_measured_fraction_theta_max 0.990
_diffrn_measurement_device_type goniometer
_diffrn_radiation_type MoK\a
_diffrn_radiation_wavelength 0.71073
_diffrn_reflns_av_R_equivalents 0.0473
_diffrn_reflns_av_unetI/netI 0.0568
_diffrn_reflns_laue_measured_fraction_full 0.998
_diffrn_reflns_laue_measured_fraction_max 0.990
_diffrn_reflns_limit_h_max 5
_diffrn_reflns_limit_h_min -5
_diffrn_reflns_limit_k_max 17
_diffrn_reflns_limit_k_min -16
_diffrn_reflns_limit_l_max 25
_diffrn_reflns_limit_l_min -25
_diffrn_reflns_number 18888
_diffrn_reflns_point_group_measured_fraction_full 0.998
_diffrn_reflns_point_group_measured_fraction_max 0.990
_diffrn_reflns_theta_full 25.242
_diffrn_reflns_theta_max 30.046
_diffrn_reflns_theta_min 1.664
_exptl_absorpt_coefficient_mu 0.089
_exptl_absorpt_correction_T_max 0.79
_exptl_absorpt_correction_T_min 0.71
_exptl_absorpt_correction_type multi-scan
_exptl_absorpt_process_details SABADS
_exptl_crystal_density_diffrn 1.362
_exptl_crystal_description Plate
_exptl_crystal_F_000 372
_exptl_crystal_size_max 0.400
_exptl_crystal_size_mid 0.100
_exptl_crystal_size_min 0.080
_refine_diff_density_max 0.345
_refine_diff_density_min -0.309
_refine_diff_density_rms 0.056
_refine_ls_extinction_method none
_refine_ls_goodness_of_fit_ref 1.082
_refine_ls_hydrogen_treatment constr
_refine_ls_matrix_type full
_refine_ls_number_parameters 244
_refine_ls_number_reflns 5046
_refine_ls_number_restraints 0
_refine_ls_restrained_S_all 1.082
_refine_ls_R_factor_all 0.0961
_refine_ls_R_factor_gt 0.0590
_refine_ls_shift/su_max 0.000
_refine_ls_shift/su_mean 0.000
_refine_ls_structure_factor_coef Fsqd
_refine_ls_weighting_details 'w=1/[\s^2^(Fo^2^)+(0.0761P)^2^] where P=(Fo^2^+2Fc^2^)/3'
_refine_ls_weighting_scheme calc
_refine_ls_wR_factor_gt 0.1385
_refine_ls_wR_factor_ref 0.1580
_reflns_Friedel_coverage 0.000
_reflns_number_gt 3269
_reflns_number_total 5046
_reflns_threshold_expression 'I > 2\s(I)'
_cod_data_source_file ol6b00217_si_002.cif
_cod_data_source_block shelx
_cod_database_code 1542709
_shelx_space_group_comment
;
The symmetry employed for this shelxl refinement is uniquely defined
by the following loop, which should always be used as a source of
symmetry information in preference to the above space-group names.
They are only intended as comments.
;
_shelx_estimated_absorpt_t_min 0.965
_shelx_estimated_absorpt_t_max 0.993
_shelxl_version_number 2014/6

loop_
_space_group_symop_operation_xyz
'x, y, z'
'-x, -y, -z'

loop_
_atom_site_label
_atom_site_type_symbol
_atom_site_fract_x
_atom_site_fract_y
_atom_site_fract_z
_atom_site_U_iso_or_equiv
_atom_site_adp_type
_atom_site_occupancy
_atom_site_site_symmetry_order
_atom_site_calc_flag
_atom_site_refinement_flags_posn
_atom_site_refinement_flags_adp
O1 O -0.0753(3) 0.72779(10) 0.06099(7) 0.0388(3) Uani 1 1 d . .
O2 O 0.1402(4) 0.77061(11) 0.16025(8) 0.0476(4) Uani 1 1 d . .
N1 N 0.4616(3) 0.09155(11) 0.20582(7) 0.0260(3) Uani 1 1 d . .
N2 N 0.5661(3) 0.27656(10) 0.20384(7) 0.0238(3) Uani 1 1 d . .
N3 N 0.0863(4) 0.70388(11) 0.11844(8) 0.0311(3) Uani 1 1 d . .
C1 C 0.6199(4) -0.00383(14) 0.10363(9) 0.0298(4) Uani 1 1 d . .
H1 H 0.6241 -0.0685 0.0828 0.036 Uiso 1 1 calc R U
C2 C 0.4835(4) 0.00111(14) 0.17333(9) 0.0293(4) Uani 1 1 d . .
H7 H 0.4019 -0.0627 0.1992 0.035 Uiso 1 1 calc R U
C3 C 0.5899(4) 0.18096(13) 0.16831(8) 0.0232(3) Uani 1 1 d . .
C4 C 0.6400(4) 0.28248(13) 0.27770(8) 0.0251(3) Uani 1 1 d . .
C5 C 0.7851(4) 0.18565(13) 0.32713(9) 0.0270(4) Uani 1 1 d . .
H14 H 0.9762 0.1513 0.3020 0.032 Uiso 1 1 calc R U
H15 H 0.6066 0.1328 0.3377 0.032 Uiso 1 1 calc R U
C6 C 0.9118(4) 0.21571(14) 0.39784(9) 0.0284(4) Uani 1 1 d . .
H13 H 1.0675 0.2713 0.3953 0.034 Uiso 1 1 calc R U
C7 C 0.8172(4) 0.16848(14) 0.46379(9) 0.0282(4) Uani 1 1 d . .
H12 H 0.6568 0.1143 0.4656 0.034 Uiso 1 1 calc R U
C8 C 0.9417(4) 0.19357(15) 0.53445(9) 0.0308(4) Uani 1 1 d . .
C9 C 1.0656(5) 0.29527(16) 0.54343(10) 0.0389(4) Uani 1 1 d . .
H11 H 1.0686 0.3504 0.5037 0.047 Uiso 1 1 calc R U
C10 C 1.1841(5) 0.31494(19) 0.61077(11) 0.0455(5) Uani 1 1 d . .
H10 H 1.2653 0.3831 0.6160 0.055 Uiso 1 1 calc R U
C11 C 1.1824(5) 0.2340(2) 0.67027(11) 0.0471(5) Uani 1 1 d . .
H2 H 1.2637 0.2473 0.7153 0.057 Uiso 1 1 calc R U
C12 C 0.2178(4) 0.59151(12) 0.13800(9) 0.0255(3) Uani 1 1 d . .
C13 C 0.3306(4) 0.55872(13) 0.20868(9) 0.0270(4) Uani 1 1 d . .
H17 H 0.3292 0.6073 0.2432 0.032 Uiso 1 1 calc R U
C14 C 0.4467(4) 0.44978(13) 0.22609(9) 0.0244(3) Uani 1 1 d . .
C15 C 0.5709(4) 0.38618(13) 0.29186(9) 0.0271(4) Uani 1 1 d . .
H16 H 0.5993 0.4116 0.3366 0.033 Uiso 1 1 calc R U
C16 C 0.4479(4) 0.37915(13) 0.17158(9) 0.0237(3) Uani 1 1 d . .
C17 C 0.3346(4) 0.41469(13) 0.10047(9) 0.0257(3) Uani 1 1 d . .
H4 H 0.3379 0.3673 0.0651 0.031 Uiso 1 1 calc R U
C18 C 0.2180(4) 0.52183(13) 0.08432(9) 0.0262(4) Uani 1 1 d . .
H3 H 0.1390 0.5479 0.0375 0.031 Uiso 1 1 calc R U
C19 C 0.7498(4) 0.09028(14) 0.06574(9) 0.0285(4) Uani 1 1 d . .
H6 H 0.8433 0.0901 0.0187 0.034 Uiso 1 1 calc R U
C20 C 0.7389(4) 0.18435(13) 0.09864(9) 0.0259(4) Uani 1 1 d . .
H5 H 0.8289 0.2483 0.0748 0.031 Uiso 1 1 calc R U
C21 C 1.0601(5) 0.13354(18) 0.66258(10) 0.0425(5) Uani 1 1 d . .
H8 H 1.0596 0.0787 0.7024 0.051 Uiso 1 1 calc R U
C22 C 0.9379(4) 0.11415(16) 0.59574(9) 0.0348(4) Uani 1 1 d . .
H9 H 0.8510 0.0464 0.5915 0.042 Uiso 1 1 calc R U

loop_
_atom_site_aniso_label
_atom_site_aniso_U_11
_atom_site_aniso_U_22
_atom_site_aniso_U_33
_atom_site_aniso_U_23
_atom_site_aniso_U_13
_atom_site_aniso_U_12
O1 0.0554(8) 0.0284(7) 0.0305(7) 0.0023(5) -0.0042(6) 0.0047(6)
O2 0.0767(10) 0.0250(7) 0.0428(8) -0.0102(6) -0.0075(7) 0.0000(7)
N1 0.0288(7) 0.0242(7) 0.0247(7) -0.0012(6) -0.0033(5) -0.0031(5)
N2 0.0299(7) 0.0211(7) 0.0206(7) -0.0030(5) -0.0019(5) -0.0010(5)
N3 0.0416(8) 0.0220(7) 0.0291(8) -0.0014(6) 0.0020(6) -0.0036(6)
C1 0.0363(9) 0.0230(8) 0.0314(9) -0.0088(7) -0.0069(7) 0.0015(7)
C2 0.0324(8) 0.0244(9) 0.0307(9) -0.0008(7) -0.0059(7) -0.0030(7)
C3 0.0244(7) 0.0229(8) 0.0222(8) -0.0031(6) -0.0034(6) 0.0004(6)
C4 0.0270(7) 0.0283(9) 0.0204(8) -0.0031(6) -0.0013(6) -0.0043(6)
C5 0.0298(8) 0.0284(9) 0.0223(8) -0.0016(7) -0.0028(6) 0.0003(7)
C6 0.0279(8) 0.0299(9) 0.0274(9) -0.0031(7) -0.0041(7) -0.0018(7)
C7 0.0285(8) 0.0296(9) 0.0264(8) -0.0031(7) -0.0026(7) -0.0018(7)
C8 0.0279(8) 0.0390(10) 0.0253(9) -0.0041(7) -0.0011(7) -0.0003(7)
C9 0.0424(10) 0.0421(11) 0.0331(10) -0.0082(8) -0.0001(8) -0.0033(8)
C10 0.0426(10) 0.0549(13) 0.0440(12) -0.0225(10) -0.0039(9) -0.0061(9)
C11 0.0373(10) 0.0773(16) 0.0295(10) -0.0190(10) -0.0042(8) 0.0034(10)
C12 0.0298(8) 0.0194(8) 0.0267(8) -0.0010(6) 0.0018(6) -0.0025(6)
C13 0.0331(8) 0.0244(8) 0.0248(8) -0.0065(6) 0.0011(7) -0.0056(7)
C14 0.0273(7) 0.0242(8) 0.0224(8) -0.0047(6) -0.0009(6) -0.0052(6)
C15 0.0339(8) 0.0288(9) 0.0194(8) -0.0042(6) -0.0017(6) -0.0055(7)
C16 0.0247(7) 0.0221(8) 0.0244(8) -0.0022(6) -0.0006(6) -0.0030(6)
C17 0.0317(8) 0.0233(8) 0.0230(8) -0.0052(6) -0.0021(6) -0.0036(6)
C18 0.0310(8) 0.0243(8) 0.0231(8) -0.0008(6) -0.0028(6) -0.0044(6)
C19 0.0321(8) 0.0304(9) 0.0226(8) -0.0046(7) -0.0005(7) 0.0044(7)
C20 0.0283(8) 0.0242(8) 0.0248(8) -0.0014(6) -0.0006(6) -0.0015(6)
C21 0.0359(9) 0.0640(14) 0.0256(9) -0.0014(9) -0.0019(8) 0.0056(9)
C22 0.0314(8) 0.0454(11) 0.0270(9) -0.0028(8) -0.0013(7) 0.0008(8)

loop_
_atom_type_symbol
_atom_type_description
_atom_type_scat_dispersion_real
_atom_type_scat_dispersion_imag
_atom_type_scat_source
C C 0.0033 0.0016 'International Tables Vol C Tables 4.2.6.8 and 6.1.1.4'
H H 0.0000 0.0000 'International Tables Vol C Tables 4.2.6.8 and 6.1.1.4'
N N 0.0061 0.0033 'International Tables Vol C Tables 4.2.6.8 and 6.1.1.4'
O O 0.0106 0.0060 'International Tables Vol C Tables 4.2.6.8 and 6.1.1.4'

loop_
_geom_angle_atom_site_label_1
_geom_angle_atom_site_label_2
_geom_angle_atom_site_label_3
_geom_angle
C3 N1 C2 116.64(14)
C16 N2 C4 108.55(13)
C16 N2 C3 125.01(13)
C4 N2 C3 126.37(13)
O2 N3 O1 122.88(14)
O2 N3 C12 118.38(14)
O1 N3 C12 118.73(14)
C2 C1 C19 118.01(16)
C2 C1 H1 121.0
C19 C1 H1 121.0
N1 C2 C1 124.16(15)
N1 C2 H7 117.9
C1 C2 H7 117.9
N1 C3 C20 123.84(15)
N1 C3 N2 115.96(13)
C20 C3 N2 120.21(14)
C15 C4 N2 108.91(14)
C15 C4 C5 129.31(15)
N2 C4 C5 121.73(14)
C4 C5 C6 112.44(14)
C4 C5 H14 109.1
C6 C5 H14 109.1
C4 C5 H15 109.1
C6 C5 H15 109.1
H14 C5 H15 107.8
C7 C6 C5 124.45(15)
C7 C6 H13 117.8
C5 C6 H13 117.8
C6 C7 C8 126.21(15)
C6 C7 H12 116.9
C8 C7 H12 116.9
C22 C8 C9 117.53(17)
C22 C8 C7 119.79(16)
C9 C8 C7 122.69(16)
C10 C9 C8 120.75(19)
C10 C9 H11 119.6
C8 C9 H11 119.6
C11 C10 C9 120.4(2)
C11 C10 H10 119.8
C9 C10 H10 119.8
C21 C11 C10 119.69(19)
C21 C11 H2 120.2
C10 C11 H2 120.2
C13 C12 C18 123.32(15)
C13 C12 N3 118.77(15)
C18 C12 N3 117.91(14)
C12 C13 C14 117.27(15)
C12 C13 H17 121.4
C14 C13 H17 121.4
C13 C14 C16 119.43(14)
C13 C14 C15 133.56(16)
C16 C14 C15 107.00(14)
C4 C15 C14 108.18(14)
C4 C15 H16 125.9
C14 C15 H16 125.9
N2 C16 C17 130.55(15)
N2 C16 C14 107.35(13)
C17 C16 C14 122.07(14)
C18 C17 C16 117.86(15)
C18 C17 H4 121.1
C16 C17 H4 121.1
C17 C18 C12 120.05(15)
C17 C18 H3 120.0
C12 C18 H3 120.0
C20 C19 C1 119.15(15)
C20 C19 H6 120.4
C1 C19 H6 120.4
C19 C20 C3 118.17(15)
C19 C20 H5 120.9
C3 C20 H5 120.9
C11 C21 C22 120.03(19)
C11 C21 H8 120.0
C22 C21 H8 120.0
C21 C22 C8 121.58(18)
C21 C22 H9 119.2
C8 C22 H9 119.2

loop_
_geom_bond_atom_site_label_1
_geom_bond_atom_site_label_2
_geom_bond_distance
O1 N3 1.2322(18)
O2 N3 1.2277(19)
N1 C3 1.3330(19)
N1 C2 1.334(2)
N2 C16 1.386(2)
N2 C4 1.406(2)
N2 C3 1.423(2)
N3 C12 1.456(2)
C1 C2 1.382(2)
C1 C19 1.384(2)
C1 H1 0.9300
C2 H7 0.9300
C3 C20 1.388(2)
C4 C15 1.354(2)
C4 C5 1.496(2)
C5 C6 1.497(2)
C5 H14 0.9700
C5 H15 0.9700
C6 C7 1.326(2)
C6 H13 0.9300
C7 C8 1.471(2)
C7 H12 0.9300
C8 C22 1.393(2)
C8 C9 1.398(3)
C9 C10 1.385(3)
C9 H11 0.9300
C10 C11 1.381(3)
C10 H10 0.9300
C11 C21 1.375(3)
C11 H2 0.9300
C12 C13 1.382(2)
C12 C18 1.394(2)
C13 C14 1.395(2)
C13 H17 0.9300
C14 C16 1.414(2)
C14 C15 1.430(2)
C15 H16 0.9300
C16 C17 1.395(2)
C17 C18 1.373(2)
C17 H4 0.9300
C18 H3 0.9300
C19 C20 1.379(2)
C19 H6 0.9300
C20 H5 0.9300
C21 C22 1.380(3)
C21 H8 0.9300
C22 H9 0.9300

loop_
_geom_torsion_atom_site_label_1
_geom_torsion_atom_site_label_2
_geom_torsion_atom_site_label_3
_geom_torsion_atom_site_label_4
_geom_torsion
C3 N1 C2 C1 -1.9(2)
C19 C1 C2 N1 1.7(2)
C2 N1 C3 C20 0.5(2)
C2 N1 C3 N2 -179.69(13)
C16 N2 C3 N1 -132.79(15)
C4 N2 C3 N1 43.7(2)
C16 N2 C3 C20 47.1(2)
C4 N2 C3 C20 -136.43(16)
C16 N2 C4 C15 -0.08(17)
C3 N2 C4 C15 -177.07(14)
C16 N2 C4 C5 -177.84(14)
C3 N2 C4 C5 5.2(2)
C15 C4 C5 C6 -9.2(2)
N2 C4 C5 C6 168.11(13)
C4 C5 C6 C7 127.43(18)
C5 C6 C7 C8 178.39(15)
C6 C7 C8 C22 -154.37(18)
C6 C7 C8 C9 25.7(3)
C22 C8 C9 C10 0.9(3)
C7 C8 C9 C10 -179.25(17)
C8 C9 C10 C11 0.2(3)
C9 C10 C11 C21 -0.4(3)
O2 N3 C12 C13 13.6(2)
O1 N3 C12 C13 -166.07(14)
O2 N3 C12 C18 -167.40(15)
O1 N3 C12 C18 12.9(2)
C18 C12 C13 C14 -0.5(2)
N3 C12 C13 C14 178.40(13)
C12 C13 C14 C16 0.7(2)
C12 C13 C14 C15 -178.07(16)
N2 C4 C15 C14 0.38(17)
C5 C4 C15 C14 177.91(15)
C13 C14 C15 C4 178.36(17)
C16 C14 C15 C4 -0.53(17)
C4 N2 C16 C17 -178.34(15)
C3 N2 C16 C17 -1.3(2)
C4 N2 C16 C14 -0.25(16)
C3 N2 C16 C14 176.79(13)
C13 C14 C16 N2 -178.61(14)
C15 C14 C16 N2 0.47(16)
C13 C14 C16 C17 -0.3(2)
C15 C14 C16 C17 178.76(14)
N2 C16 C17 C18 177.56(15)
C14 C16 C17 C18 -0.3(2)
C16 C17 C18 C12 0.5(2)
C13 C12 C18 C17 -0.1(2)
N3 C12 C18 C17 -179.02(14)
C2 C1 C19 C20 0.1(2)
C1 C19 C20 C3 -1.4(2)
N1 C3 C20 C19 1.2(2)
N2 C3 C20 C19 -178.69(13)
C10 C11 C21 C22 -0.3(3)
C11 C21 C22 C8 1.4(3)
C9 C8 C22 C21 -1.7(3)
C7 C8 C22 C21 178.45(16)
